data_2223134
loop_
_publ_author_name
'Naveenkumar, H. S.'
'Sadikun, Amirin'
'Ibrahim, Pazilah'
'Goh, Jia Hao'
'Fun, Hoong-Kun'

_publ_section_title
;
 <i>N</i>'-[(3-Methyl-2-thienyl)carbonyl]isonicotinohydrazide
;
_journal_coeditor_code IS2451
_journal_issue 9
_journal_name_full 'Acta Crystallographica Section E'
_journal_page_first o2235
_journal_page_last o2236
_journal_paper_doi 10.1107/S1600536809033030
_journal_volume 65
_journal_year 2009
_chemical_formula_iupac 'C12 H11 N3 O2 S'
_chemical_formula_moiety 'C12 H11 N3 O2 S'
_chemical_formula_sum 'C12 H11 N3 O2 S'
_chemical_formula_weight 261.30
_chemical_name_systematic
;
<i>N'</i>-[(3-Methyl-2-thienyl)carbonyl]isonicotinohydrazide
;
_space_group_IT_number 19
_symmetry_cell_setting orthorhombic
_symmetry_space_group_name_Hall 'P 2ac 2ab'
_symmetry_space_group_name_H-M 'P 21 21 21'
_atom_sites_solution_hydrogens geom
_atom_sites_solution_primary direct
_atom_sites_solution_secondary difmap
_audit_creation_method SHELXL-97
_cell_angle_alpha 90.00
_cell_angle_beta 90.00
_cell_angle_gamma 90.00
_cell_formula_units_Z 4
_cell_length_a 8.92060(10)
_cell_length_b 10.7552(2)
_cell_length_c 12.4934(2)
_cell_measurement_reflns_used 9634
_cell_measurement_temperature 100.00(10)
_cell_measurement_theta_max 32.65
_cell_measurement_theta_min 2.50
_cell_volume 1198.65(3)
_computing_cell_refinement 'SAINT (Bruker, 2005)'
_computing_data_collection 'APEX2 (Bruker, 2005)'
_computing_data_reduction 'SAINT (Bruker, 2005)'
_computing_molecular_graphics 'SHELXTL (Sheldrick, 2008)'
_computing_publication_material
;
SHELXTL (Sheldrick, 2008) and PLATON (Spek, 2009)
;
_computing_structure_refinement 'SHELXTL (Sheldrick, 2008)'
_computing_structure_solution 'SHELXTL (Sheldrick, 2008)'
_diffrn_ambient_temperature 100.00(10)
_diffrn_measured_fraction_theta_full 0.998
_diffrn_measured_fraction_theta_max 0.998
_diffrn_measurement_device_type
;
Bruker SMART APEXII CCD area-detector
;
_diffrn_measurement_method '\f and \w'
_diffrn_radiation_monochromator graphite
_diffrn_radiation_source 'fine-focus sealed tube'
_diffrn_radiation_type MoK\a
_diffrn_radiation_wavelength 0.71073
_diffrn_reflns_av_R_equivalents 0.0250
_diffrn_reflns_av_sigmaI/netI 0.0280
_diffrn_reflns_limit_h_max 13
_diffrn_reflns_limit_h_min -13
_diffrn_reflns_limit_k_max 16
_diffrn_reflns_limit_k_min -14
_diffrn_reflns_limit_l_max 18
_diffrn_reflns_limit_l_min -17
_diffrn_reflns_number 17333
_diffrn_reflns_theta_full 32.69
_diffrn_reflns_theta_max 32.69
_diffrn_reflns_theta_min 2.50
_diffrn_standards_number 0
_exptl_absorpt_coefficient_mu 0.267
_exptl_absorpt_correction_T_max 0.9610
_exptl_absorpt_correction_T_min 0.8613
_exptl_absorpt_correction_type multi-scan
_exptl_absorpt_process_details '(<i>SADABS</i>; Bruker, 2005)'
_exptl_crystal_colour colourless
_exptl_crystal_density_diffrn 1.448
_exptl_crystal_density_method 'not measured'
_exptl_crystal_description block
_exptl_crystal_F_000 544
_exptl_crystal_size_max 0.576
_exptl_crystal_size_mid 0.198
_exptl_crystal_size_min 0.150
_refine_diff_density_max 0.789
_refine_diff_density_min -0.434
_refine_ls_abs_structure_details 'Flack (1983), 1856 Friedel pairs'
_refine_ls_abs_structure_Flack -0.04(6)
_refine_ls_extinction_method none
_refine_ls_goodness_of_fit_ref 1.050
_refine_ls_hydrogen_treatment constr
_refine_ls_matrix_type full
_refine_ls_number_parameters 165
_refine_ls_number_reflns 4355
_refine_ls_number_restraints 0
_refine_ls_restrained_S_all 1.050
_refine_ls_R_factor_all 0.0391
_refine_ls_R_factor_gt 0.0360
_refine_ls_shift/su_max 0.000
_refine_ls_shift/su_mean 0.000
_refine_ls_structure_factor_coef Fsqd
_refine_ls_weighting_details 'calc w=1/[\s^2^(Fo^2^)+(0.0542P)^2^+0.3319P] where P=(Fo^2^+2Fc^2^)/3'
_refine_ls_weighting_scheme calc
_refine_ls_wR_factor_gt 0.0941
_refine_ls_wR_factor_ref 0.0966
_reflns_number_gt 4078
_reflns_number_total 4355
_reflns_threshold_expression I>2\s(I)
_cod_data_source_file is2451.cif
_cod_data_source_block I
_cod_depositor_comments
;
The following automatic conversions were performed:
'_symmetry_cell_setting' value 'Orthorhombic' changed to 'orthorhombic'
according to '/home/saulius/struct/CIF-dictionaries/cif_core.dic'
dictionary named 'cif_core.dic' version 2.4.1 from 2010-06-29.

Automatic conversion script
Id: cif_fix_enum 1527 2010-12-29 10:47:43Z saulius 

The following automatic conversions were performed:

'_symmetry_cell_setting' value 'Orthorhombic' changed to
'orthorhombic' according to
/home/saulius/struct/CIF-dictionaries/cif_core.dic dictionary named
'cif_core.dic' version 2.4.1 from 2010-06-29.

Automatic conversion script
Id: cif_fix_values 1715 2011-07-08 13:25:40Z adriana 
;
_cod_database_code 2223134
_cod_database_fobs_code 2223134

loop_
_symmetry_equiv_pos_as_xyz
'x, y, z'
'-x+1/2, -y, z+1/2'
'-x, y+1/2, -z+1/2'
'x+1/2, -y+1/2, -z'

loop_
_atom_site_type_symbol
_atom_site_label
_atom_site_fract_x
_atom_site_fract_y
_atom_site_fract_z
_atom_site_U_iso_or_equiv
_atom_site_adp_type
_atom_site_calc_flag
_atom_site_refinement_flags
_atom_site_occupancy
_atom_site_disorder_assembly
_atom_site_disorder_group
S S1 0.26735(4) 0.98879(3) 0.04525(3) 0.01858(8) Uani d . 1 . .
O O1 0.29108(13) 0.48575(10) 0.02488(8) 0.0221(2) Uani d . 1 . .
O O2 0.01066(11) 0.69442(9) 0.07046(8) 0.01664(19) Uani d . 1 . .
N N1 0.03034(14) 0.21406(11) -0.25010(10) 0.0159(2) Uani d . 1 . .
N N2 0.18343(13) 0.62066(10) -0.09379(9) 0.0137(2) Uani d . 1 . .
H H1N2 0.1404 0.6288 -0.1550 0.016 Uiso calc R 1 . .
N N3 0.21647(13) 0.72506(10) -0.03274(9) 0.01367(19) Uani d . 1 . .
H H1N3 0.2954 0.7684 -0.0458 0.016 Uiso calc R 1 . .
C C1 0.11893(17) 0.29049(12) -0.08076(11) 0.0165(2) Uani d . 1 . .
H H1A 0.1343 0.2764 -0.0081 0.020 Uiso calc R 1 . .
C C2 0.05396(17) 0.19936(13) -0.14457(11) 0.0174(2) Uani d . 1 . .
H H2A 0.0255 0.1248 -0.1128 0.021 Uiso calc R 1 . .
C C3 0.07732(15) 0.32069(12) -0.29452(11) 0.0153(2) Uani d . 1 . .
H H3A 0.0653 0.3306 -0.3680 0.018 Uiso calc R 1 . .
C C4 0.14288(15) 0.41719(12) -0.23723(11) 0.0143(2) Uani d . 1 . .
H H4A 0.1741 0.4894 -0.2716 0.017 Uiso calc R 1 . .
C C5 0.16079(15) 0.40323(12) -0.12698(10) 0.0136(2) Uani d . 1 . .
C C6 0.21924(14) 0.50531(11) -0.05670(10) 0.0138(2) Uani d . 1 . .
C C7 0.12212(14) 0.75769(11) 0.04814(11) 0.0125(2) Uani d . 1 . .
C C8 0.15680(15) 0.87488(12) 0.10399(11) 0.0142(2) Uani d . 1 . .
C C9 0.10620(16) 0.91137(14) 0.20356(11) 0.0177(2) Uani d . 1 . .
C C10 0.15852(18) 1.03210(14) 0.23047(13) 0.0209(3) Uani d . 1 . .
H H10A 0.1356 1.0716 0.2947 0.025 Uiso calc R 1 . .
C C11 0.24567(18) 1.08445(13) 0.15288(12) 0.0214(3) Uani d . 1 . .
H H11A 0.2883 1.1631 0.1581 0.026 Uiso calc R 1 . .
C C12 0.0117(2) 0.83596(16) 0.27738(13) 0.0259(3) Uani d . 1 . .
H H12A 0.0530 0.7538 0.2835 0.039 Uiso calc R 1 . .
H H12B -0.0884 0.8309 0.2496 0.039 Uiso calc R 1 . .
H H12C 0.0097 0.8745 0.3466 0.039 Uiso calc R 1 . .

loop_
_atom_site_aniso_label
_atom_site_aniso_U_11
_atom_site_aniso_U_22
_atom_site_aniso_U_33
_atom_site_aniso_U_12
_atom_site_aniso_U_13
_atom_site_aniso_U_23
S1 0.02092(15) 0.01399(13) 0.02083(16) -0.00198(11) 0.00366(12) -0.00283(12)
O1 0.0302(5) 0.0186(4) 0.0176(5) 0.0033(4) -0.0104(4) -0.0021(4)
O2 0.0134(4) 0.0166(4) 0.0200(5) -0.0026(3) 0.0000(3) 0.0000(4)
N1 0.0187(5) 0.0131(5) 0.0160(5) -0.0004(4) -0.0017(4) -0.0018(4)
N2 0.0177(5) 0.0113(4) 0.0120(5) -0.0003(4) -0.0028(4) -0.0031(4)
N3 0.0150(5) 0.0122(4) 0.0138(5) -0.0024(4) 0.0005(4) -0.0046(4)
C1 0.0229(6) 0.0140(6) 0.0125(5) 0.0003(5) -0.0015(5) 0.0011(4)
C2 0.0226(6) 0.0123(5) 0.0173(6) -0.0006(5) -0.0006(5) 0.0004(5)
C3 0.0182(6) 0.0163(6) 0.0114(5) -0.0001(4) 0.0005(4) -0.0028(4)
C4 0.0172(6) 0.0127(5) 0.0131(5) -0.0014(4) -0.0001(4) -0.0011(4)
C5 0.0158(5) 0.0123(5) 0.0128(5) 0.0014(4) -0.0015(4) -0.0018(4)
C6 0.0159(5) 0.0133(5) 0.0122(5) 0.0008(4) -0.0012(4) -0.0018(4)
C7 0.0129(5) 0.0123(5) 0.0124(5) 0.0012(4) -0.0020(4) 0.0002(4)
C8 0.0139(5) 0.0128(5) 0.0160(6) 0.0008(4) -0.0015(4) -0.0016(4)
C9 0.0180(6) 0.0188(6) 0.0165(6) 0.0005(5) -0.0001(5) -0.0021(5)
C10 0.0230(6) 0.0194(6) 0.0205(6) 0.0026(5) -0.0022(5) -0.0084(5)
C11 0.0246(7) 0.0152(5) 0.0245(7) -0.0008(5) -0.0006(5) -0.0079(5)
C12 0.0299(8) 0.0246(7) 0.0234(7) -0.0028(6) 0.0019(6) -0.0040(6)

loop_
_atom_type_symbol
_atom_type_description
_atom_type_scat_dispersion_real
_atom_type_scat_dispersion_imag
_atom_type_scat_source
C C 0.0033 0.0016 'International Tables Vol C Tables 4.2.6.8 and 6.1.1.4'
H H 0.0000 0.0000 'International Tables Vol C Tables 4.2.6.8 and 6.1.1.4'
N N 0.0061 0.0033 'International Tables Vol C Tables 4.2.6.8 and 6.1.1.4'
O O 0.0106 0.0060 'International Tables Vol C Tables 4.2.6.8 and 6.1.1.4'
S S 0.1246 0.1234 'International Tables Vol C Tables 4.2.6.8 and 6.1.1.4'

loop_
_geom_angle_atom_site_label_1
_geom_angle_atom_site_label_2
_geom_angle_atom_site_label_3
_geom_angle_site_symmetry_1
_geom_angle_site_symmetry_3
_geom_angle
_geom_angle_publ_flag
C11 S1 C8 . . 91.61(7) ?
C3 N1 C2 . . 117.21(12) ?
C6 N2 N3 . . 119.98(11) ?
C6 N2 H1N2 . . 120.0 ?
N3 N2 H1N2 . . 120.0 ?
C7 N3 N2 . . 119.00(11) ?
C7 N3 H1N3 . . 120.5 ?
N2 N3 H1N3 . . 120.5 ?
C2 C1 C5 . . 119.18(12) ?
C2 C1 H1A . . 120.4 ?
C5 C1 H1A . . 120.4 ?
N1 C2 C1 . . 123.01(13) ?
N1 C2 H2A . . 118.5 ?
C1 C2 H2A . . 118.5 ?
N1 C3 C4 . . 123.85(12) ?
N1 C3 H3A . . 118.1 ?
C4 C3 H3A . . 118.1 ?
C3 C4 C5 . . 118.45(12) ?
C3 C4 H4A . . 120.8 ?
C5 C4 H4A . . 120.8 ?
C1 C5 C4 . . 118.16(12) ?
C1 C5 C6 . . 119.18(11) ?
C4 C5 C6 . . 122.64(12) ?
O1 C6 N2 . . 124.29(12) ?
O1 C6 C5 . . 123.00(12) ?
N2 C6 C5 . . 112.71(11) ?
O2 C7 N3 . . 121.52(11) ?
O2 C7 C8 . . 122.19(12) ?
N3 C7 C8 . . 116.25(11) ?
C9 C8 C7 . . 126.96(13) ?
C9 C8 S1 . . 111.48(10) ?
C7 C8 S1 . . 121.53(10) ?
C8 C9 C10 . . 111.46(13) ?
C8 C9 C12 . . 126.03(14) ?
C10 C9 C12 . . 122.50(13) ?
C11 C10 C9 . . 113.35(13) ?
C11 C10 H10A . . 123.3 ?
C9 C10 H10A . . 123.3 ?
C10 C11 S1 . . 112.10(11) ?
C10 C11 H11A . . 124.0 ?
S1 C11 H11A . . 124.0 ?
C9 C12 H12A . . 109.5 ?
C9 C12 H12B . . 109.5 ?
H12A C12 H12B . . 109.5 ?
C9 C12 H12C . . 109.5 ?
H12A C12 H12C . . 109.5 ?
H12B C12 H12C . . 109.5 ?

loop_
_geom_bond_atom_site_label_1
_geom_bond_atom_site_label_2
_geom_bond_site_symmetry_2
_geom_bond_distance
_geom_bond_publ_flag
S1 C11 . 1.7041(14) ?
S1 C8 . 1.7355(14) ?
O1 C6 . 1.2222(15) ?
O2 C7 . 1.2367(15) ?
N1 C3 . 1.3412(18) ?
N1 C2 . 1.3445(18) ?
N2 C6 . 1.3623(16) ?
N2 N3 . 1.3890(14) ?
N2 H1N2 . 0.8600 ?
N3 C7 . 1.3611(17) ?
N3 H1N3 . 0.8600 ?
C1 C2 . 1.3899(19) ?
C1 C5 . 1.3940(18) ?
C1 H1A . 0.9300 ?
C2 H2A . 0.9300 ?
C3 C4 . 1.3898(18) ?
C3 H3A . 0.9300 ?
C4 C5 . 1.3948(19) ?
C4 H4A . 0.9300 ?
C5 C6 . 1.4994(18) ?
C7 C8 . 1.4736(17) ?
C8 C9 . 1.3803(19) ?
C9 C10 . 1.420(2) ?
C9 C12 . 1.489(2) ?
C10 C11 . 1.364(2) ?
C10 H10A . 0.9300 ?
C11 H11A . 0.9300 ?
C12 H12A . 0.9600 ?
C12 H12B . 0.9600 ?
C12 H12C . 0.9600 ?

loop_
_geom_hbond_atom_site_label_D
_geom_hbond_atom_site_label_H
_geom_hbond_atom_site_label_A
_geom_hbond_site_symmetry_A
_geom_hbond_distance_DH
_geom_hbond_distance_HA
_geom_hbond_distance_DA
_geom_hbond_angle_DHA
_geom_hbond_publ_flag
N2 H1N2 N1 3_554 0.86 2.14 2.9068(17) 149 yes
N3 H1N3 O2 4_565 0.86 1.99 2.8034(15) 158 yes
C4 H4A O1 2_564 0.93 2.58 3.2047(17) 125 yes
C10 H10A O2 3 0.93 2.51 3.3928(19) 159 yes
C11 H11A Cg1 3_565 0.93 2.80 3.3760(17) 121 yes

loop_
_geom_torsion_atom_site_label_1
_geom_torsion_atom_site_label_2
_geom_torsion_atom_site_label_3
_geom_torsion_atom_site_label_4
_geom_torsion_site_symmetry_1
_geom_torsion_site_symmetry_2
_geom_torsion_site_symmetry_3
_geom_torsion_site_symmetry_4
_geom_torsion
_geom_torsion_publ_flag
C6 N2 N3 C7 . . . . -81.27(15) ?
C3 N1 C2 C1 . . . . 2.3(2) ?
C5 C1 C2 N1 . . . . 0.6(2) ?
C2 N1 C3 C4 . . . . -2.5(2) ?
N1 C3 C4 C5 . . . . -0.2(2) ?
C2 C1 C5 C4 . . . . -3.4(2) ?
C2 C1 C5 C6 . . . . 175.06(12) ?
C3 C4 C5 C1 . . . . 3.2(2) ?
C3 C4 C5 C6 . . . . -175.20(12) ?
N3 N2 C6 O1 . . . . -6.2(2) ?
N3 N2 C6 C5 . . . . 173.77(11) ?
C1 C5 C6 O1 . . . . 32.1(2) ?
C4 C5 C6 O1 . . . . -149.49(14) ?
C1 C5 C6 N2 . . . . -147.86(13) ?
C4 C5 C6 N2 . . . . 30.54(18) ?
N2 N3 C7 O2 . . . . 2.30(18) ?
N2 N3 C7 C8 . . . . -175.15(11) ?
O2 C7 C8 C9 . . . . 21.3(2) ?
N3 C7 C8 C9 . . . . -161.26(13) ?
O2 C7 C8 S1 . . . . -156.60(11) ?
N3 C7 C8 S1 . . . . 20.83(16) ?
C11 S1 C8 C9 . . . . -0.12(11) ?
C11 S1 C8 C7 . . . . 178.09(12) ?
C7 C8 C9 C10 . . . . -178.07(13) ?
S1 C8 C9 C10 . . . . 0.02(15) ?
C7 C8 C9 C12 . . . . 3.3(2) ?
S1 C8 C9 C12 . . . . -178.58(13) ?
C8 C9 C10 C11 . . . . 0.12(19) ?
C12 C9 C10 C11 . . . . 178.78(14) ?
C9 C10 C11 S1 . . . . -0.21(17) ?
C8 S1 C11 C10 . . . . 0.19(12) ?

loop_
_cod_related_entry_id
_cod_related_entry_database
_cod_related_entry_code
1 ChemSpider 5990904
